data_4077382
loop_
_publ_author_name
'Hoogervorst, Wilhelmus J.'
'Elsevier, Cornelis J.'
'Lutz, Martin'
'Spek, Anthony L.'

_publ_section_title
;
 Newcis-andtrans-Arylplatinum(II) Acetylide Compounds Containing a
 Bis(imino)aryl [NCN] Ligand
;
_journal_issue 21
_journal_name_full Organometallics
_journal_page_first 4437
_journal_paper_doi 10.1021/om010447w
_journal_volume 20
_journal_year 2001
_chemical_formula_moiety 'C54 H56 N4 O4 Pt2 Si2'
_chemical_formula_sum 'C54 H56 N4 O4 Pt2 Si2'
_chemical_formula_weight 1271.39
_chemical_name_systematic
; 
 ? 
;
_space_group_IT_number 2
_symmetry_cell_setting triclinic
_symmetry_space_group_name_Hall '-P 1'
_symmetry_space_group_name_H-M 'P -1'
_atom_sites_solution_hydrogens difmap
_atom_sites_solution_primary heavy
_atom_sites_solution_secondary difmap
_audit_creation_method SHELXL-97
_cell_angle_alpha 88.2974(11)
_cell_angle_beta 82.1793(11)
_cell_angle_gamma 84.6873(7)
_cell_formula_units_Z 2
_cell_length_a 11.5121(2)
_cell_length_b 13.4158(3)
_cell_length_c 16.3824(2)
_cell_measurement_temperature 150(2)
_cell_volume 2495.49(8)
_computing_cell_refinement 'DENZO 1.11.0'
_computing_data_collection 'Nonius COLLECT'
_computing_data_reduction 'DENZO 1.11.0'
_computing_structure_refinement 'SHELXL-97 (Sheldrick, 1997)'
_computing_structure_solution 'DIRDIF-97 (Beurskens et al., 1997)'
_diffrn_ambient_temperature 150(2)
_diffrn_measured_fraction_theta_full 0.989
_diffrn_measured_fraction_theta_max 0.989
_diffrn_measurement_device_type 'Nonius KappaCCD'
_diffrn_radiation_monochromator graphite
_diffrn_radiation_source 'rotating anode'
_diffrn_radiation_type MoK\a
_diffrn_radiation_wavelength 0.71073
_diffrn_reflns_av_R_equivalents 0.0630
_diffrn_reflns_av_sigmaI/netI 0.0538
_diffrn_reflns_limit_h_max 14
_diffrn_reflns_limit_h_min -14
_diffrn_reflns_limit_k_max 17
_diffrn_reflns_limit_k_min -17
_diffrn_reflns_limit_l_max 21
_diffrn_reflns_limit_l_min -21
_diffrn_reflns_number 34245
_diffrn_reflns_theta_full 27.51
_diffrn_reflns_theta_max 27.51
_diffrn_reflns_theta_min 1.25
_exptl_absorpt_coefficient_mu 5.697
_exptl_absorpt_correction_T_max 0.61
_exptl_absorpt_correction_T_min 0.47
_exptl_absorpt_correction_type multi-scan
_exptl_crystal_colour red
_exptl_crystal_density_diffrn 1.692
_exptl_crystal_density_method 'not measured'
_exptl_crystal_description plate
_exptl_crystal_F_000 1248
_exptl_crystal_size_max 0.21
_exptl_crystal_size_mid 0.17
_exptl_crystal_size_min 0.09
_refine_diff_density_max 1.481
_refine_diff_density_min -1.820
_refine_diff_density_rms 0.157
_refine_ls_extinction_method none
_refine_ls_goodness_of_fit_ref 1.042
_refine_ls_hydrogen_treatment constraint
_refine_ls_matrix_type full
_refine_ls_number_parameters 605
_refine_ls_number_reflns 11344
_refine_ls_number_restraints 0
_refine_ls_restrained_S_all 1.042
_refine_ls_R_factor_all 0.0366
_refine_ls_R_factor_gt 0.0280
_refine_ls_shift/su_max 0.005
_refine_ls_shift/su_mean 0.000
_refine_ls_structure_factor_coef Fsqd
_refine_ls_weighting_details 'calc w=1/[\s^2^(Fo^2^)+(0.0249P)^2^+1.1959P] where P=(Fo^2^+2Fc^2^)/3'
_refine_ls_weighting_scheme calc
_refine_ls_wR_factor_gt 0.0663
_refine_ls_wR_factor_ref 0.0699
_reflns_number_gt 9697
_reflns_number_total 11344
_reflns_threshold_expression I>2\s(I)
_cod_data_source_file om010447w.cif
_cod_data_source_block s2155a
_cod_database_code 4077382

loop_
_symmetry_equiv_pos_as_xyz
'x, y, z'
'-x, -y, -z'

loop_
_atom_site_label
_atom_site_type_symbol
_atom_site_fract_x
_atom_site_fract_y
_atom_site_fract_z
_atom_site_U_iso_or_equiv
_atom_site_adp_type
_atom_site_occupancy
_atom_site_symmetry_multiplicity
_atom_site_calc_flag
_atom_site_refinement_flags
Pt1 Pt 0.854765(11) 0.780081(10) 0.632656(7) 0.01673(4) Uani 1 1 d .
Pt2 Pt 0.725866(11) 0.590993(10) 0.598465(7) 0.01657(4) Uani 1 1 d .
Si1 Si 0.57007(9) 0.71635(9) 0.45020(6) 0.0246(2) Uani 1 1 d .
Si2 Si 0.60730(9) 0.88537(8) 0.77366(6) 0.0230(2) Uani 1 1 d .
O1 O 0.8176(3) 0.6604(2) 1.05911(15) 0.0391(7) Uani 1 1 d .
O2 O 0.7042(3) 0.9041(3) 0.10744(16) 0.0409(8) Uani 1 1 d .
O3 O 0.9790(3) 0.5411(2) 0.18551(16) 0.0371(7) Uani 1 1 d .
O4 O 0.1871(3) 0.8589(2) 0.97961(17) 0.0417(8) Uani 1 1 d .
N1 N 0.9452(3) 0.7874(2) 0.73410(17) 0.0209(6) Uani 1 1 d .
N2 N 0.9991(3) 0.8809(2) 0.35238(17) 0.0240(7) Uani 1 1 d .
N3 N 0.7995(2) 0.4797(2) 0.51552(16) 0.0205(6) Uani 1 1 d .
N4 N 0.4999(3) 0.5362(3) 0.86076(18) 0.0291(7) Uani 1 1 d .
C1 C 1.0026(3) 0.8349(3) 0.5755(2) 0.0196(7) Uani 1 1 d .
C2 C 1.0346(3) 0.8692(3) 0.4937(2) 0.0204(7) Uani 1 1 d .
C3 C 1.1415(3) 0.9137(3) 0.4722(2) 0.0247(8) Uani 1 1 d .
H3 H 1.1606 0.9376 0.4173 0.030 Uiso 1 1 calc R
C4 C 1.2193(3) 0.9238(3) 0.5284(2) 0.0279(8) Uani 1 1 d .
H4 H 1.2913 0.9527 0.5120 0.033 Uiso 1 1 calc R
C5 C 1.1904(3) 0.8911(3) 0.6088(2) 0.0286(9) Uani 1 1 d .
H5 H 1.2421 0.8975 0.6484 0.034 Uiso 1 1 calc R
C6 C 1.0835(3) 0.8485(3) 0.6311(2) 0.0233(8) Uani 1 1 d .
C7 C 1.0480(3) 0.8178(3) 0.7149(2) 0.0256(8) Uani 1 1 d .
H7 H 1.0997 0.8199 0.7553 0.031 Uiso 1 1 calc R
C8 C 0.9590(3) 0.8667(3) 0.4287(2) 0.0222(8) Uani 1 1 d .
H8 H 0.8788 0.8544 0.4432 0.027 Uiso 1 1 calc R
C9 C 0.9102(3) 0.7539(3) 0.8173(2) 0.0230(8) Uani 1 1 d .
C10 C 0.8544(3) 0.6670(3) 0.8317(2) 0.0271(9) Uani 1 1 d .
H10 H 0.8380 0.6303 0.7865 0.033 Uiso 1 1 calc R
C11 C 0.8217(3) 0.6326(3) 0.9120(2) 0.0286(9) Uani 1 1 d .
H11 H 0.7833 0.5728 0.9216 0.034 Uiso 1 1 calc R
C12 C 0.8460(3) 0.6867(3) 0.9780(2) 0.0303(9) Uani 1 1 d .
C13 C 0.9019(4) 0.7739(3) 0.9637(2) 0.0309(9) Uani 1 1 d .
H13 H 0.9188 0.8102 1.0089 0.037 Uiso 1 1 calc R
C14 C 0.9333(3) 0.8084(3) 0.8843(2) 0.0273(9) Uani 1 1 d .
H14 H 0.9704 0.8688 0.8750 0.033 Uiso 1 1 calc R
C15 C 0.7606(5) 0.5709(4) 1.0772(3) 0.0521(14) Uani 1 1 d .
H15A H 0.6874 0.5755 1.0524 0.078 Uiso 1 1 calc R
H15B H 0.7426 0.5622 1.1371 0.078 Uiso 1 1 calc R
H15C H 0.8126 0.5135 1.0546 0.078 Uiso 1 1 calc R
C16 C 0.9213(3) 0.8796(3) 0.2923(2) 0.0242(8) Uani 1 1 d .
C17 C 0.9427(4) 0.9412(3) 0.2220(2) 0.0289(9) Uani 1 1 d .
H17 H 1.0093 0.9789 0.2155 0.035 Uiso 1 1 calc R
C18 C 0.8688(4) 0.9476(3) 0.1624(2) 0.0343(10) Uani 1 1 d .
H18 H 0.8833 0.9914 0.1162 0.041 Uiso 1 1 calc R
C19 C 0.7738(4) 0.8910(3) 0.1691(2) 0.0310(9) Uani 1 1 d .
C20 C 0.7544(3) 0.8257(3) 0.2359(2) 0.0289(9) Uani 1 1 d .
H20 H 0.6919 0.7835 0.2395 0.035 Uiso 1 1 calc R
C21 C 0.8267(3) 0.8223(3) 0.2975(2) 0.0275(9) Uani 1 1 d .
H21 H 0.8108 0.7796 0.3442 0.033 Uiso 1 1 calc R
C22 C 0.6038(4) 0.8476(4) 0.1141(3) 0.0454(12) Uani 1 1 d .
H22A H 0.6298 0.7760 0.1116 0.068 Uiso 1 1 calc R
H22B H 0.5586 0.8663 0.0685 0.068 Uiso 1 1 calc R
H22C H 0.5541 0.8619 0.1666 0.068 Uiso 1 1 calc R
C23 C 0.7744(3) 0.7504(3) 0.54038(19) 0.0195(7) Uani 1 1 d .
C24 C 0.7045(3) 0.7181(3) 0.4997(2) 0.0205(7) Uani 1 1 d .
C25 C 0.5298(4) 0.8473(3) 0.4160(2) 0.0352(10) Uani 1 1 d .
H25A H 0.5171 0.8912 0.4637 0.053 Uiso 1 1 calc R
H25B H 0.4576 0.8497 0.3903 0.053 Uiso 1 1 calc R
H25C H 0.5938 0.8698 0.3759 0.053 Uiso 1 1 calc R
C26 C 0.5949(4) 0.6279(3) 0.3637(2) 0.0363(10) Uani 1 1 d .
H26A H 0.6697 0.6384 0.3296 0.054 Uiso 1 1 calc R
H26B H 0.5305 0.6395 0.3301 0.054 Uiso 1 1 calc R
H26C H 0.5975 0.5590 0.3855 0.054 Uiso 1 1 calc R
C27 C 0.4505(4) 0.6792(4) 0.5309(3) 0.0441(12) Uani 1 1 d .
H27A H 0.4633 0.6074 0.5434 0.066 Uiso 1 1 calc R
H27B H 0.3742 0.6934 0.5108 0.066 Uiso 1 1 calc R
H27C H 0.4512 0.7172 0.5810 0.066 Uiso 1 1 calc R
C28 C 0.6985(3) 0.4693(3) 0.6706(2) 0.0193(7) Uani 1 1 d .
C29 C 0.6310(3) 0.4593(3) 0.7483(2) 0.0209(7) Uani 1 1 d .
C30 C 0.6280(4) 0.3641(3) 0.7870(2) 0.0278(9) Uani 1 1 d .
H30 H 0.5839 0.3583 0.8400 0.033 Uiso 1 1 calc R
C31 C 0.6867(4) 0.2796(3) 0.7507(2) 0.0317(9) Uani 1 1 d .
H31 H 0.6853 0.2170 0.7793 0.038 Uiso 1 1 calc R
C32 C 0.7482(3) 0.2861(3) 0.6716(2) 0.0266(8) Uani 1 1 d .
H32 H 0.7867 0.2279 0.6447 0.032 Uiso 1 1 calc R
C33 C 0.7520(3) 0.3798(3) 0.6330(2) 0.0216(8) Uani 1 1 d .
C34 C 0.8069(3) 0.3907(3) 0.5484(2) 0.0244(8) Uani 1 1 d .
H34 H 0.8465 0.3350 0.5186 0.029 Uiso 1 1 calc R
C35 C 0.5550(3) 0.5425(3) 0.7881(2) 0.0217(8) Uani 1 1 d .
H35 H 0.5465 0.6041 0.7585 0.026 Uiso 1 1 calc R
C36 C 0.8500(3) 0.4935(3) 0.4306(2) 0.0221(8) Uani 1 1 d .
C37 C 0.9187(3) 0.5718(3) 0.4102(2) 0.0255(8) Uani 1 1 d .
H37 H 0.9341 0.6142 0.4522 0.031 Uiso 1 1 calc R
C38 C 0.9655(3) 0.5896(3) 0.3291(2) 0.0271(8) Uani 1 1 d .
H38 H 1.0135 0.6431 0.3156 0.033 Uiso 1 1 calc R
C39 C 0.9416(3) 0.5285(3) 0.2679(2) 0.0280(9) Uani 1 1 d .
C40 C 0.8745(3) 0.4483(3) 0.2880(2) 0.0298(9) Uani 1 1 d .
H40 H 0.8599 0.4053 0.2462 0.036 Uiso 1 1 calc R
C41 C 0.8288(3) 0.4311(3) 0.3697(2) 0.0261(8) Uani 1 1 d .
H41 H 0.7828 0.3762 0.3837 0.031 Uiso 1 1 calc R
C42 C 1.0470(4) 0.6226(4) 0.1609(3) 0.0460(12) Uani 1 1 d .
H42A H 1.0003 0.6857 0.1764 0.069 Uiso 1 1 calc R
H42B H 1.0696 0.6219 0.1010 0.069 Uiso 1 1 calc R
H42C H 1.1180 0.6165 0.1882 0.069 Uiso 1 1 calc R
C43 C 0.4193(3) 0.6170(3) 0.8899(2) 0.0264(8) Uani 1 1 d .
C44 C 0.3533(4) 0.6785(4) 0.8396(2) 0.0379(11) Uani 1 1 d .
H44 H 0.3606 0.6657 0.7823 0.046 Uiso 1 1 calc R
C45 C 0.2777(4) 0.7574(4) 0.8721(3) 0.0456(13) Uani 1 1 d .
H45 H 0.2345 0.7989 0.8366 0.055 Uiso 1 1 calc R
C46 C 0.2639(3) 0.7772(3) 0.9547(2) 0.0297(9) Uani 1 1 d .
C47 C 0.3250(4) 0.7169(4) 1.0058(2) 0.0404(11) Uani 1 1 d .
H47 H 0.3154 0.7294 1.0632 0.049 Uiso 1 1 calc R
C48 C 0.4013(4) 0.6372(4) 0.9733(2) 0.0426(12) Uani 1 1 d .
H48 H 0.4425 0.5951 1.0095 0.051 Uiso 1 1 calc R
C49 C 0.1934(5) 0.8973(4) 1.0575(3) 0.0664(18) Uani 1 1 d .
H49A H 0.1682 0.8483 1.1003 0.100 Uiso 1 1 calc R
H49B H 0.1417 0.9595 1.0653 0.100 Uiso 1 1 calc R
H49C H 0.2746 0.9110 1.0614 0.100 Uiso 1 1 calc R
C50 C 0.6863(3) 0.6942(3) 0.6802(2) 0.0208(8) Uani 1 1 d .
C51 C 0.6770(3) 0.7725(3) 0.7187(2) 0.0196(7) Uani 1 1 d .
C52 C 0.4663(4) 0.9163(4) 0.7310(3) 0.0411(11) Uani 1 1 d .
H52A H 0.4825 0.9270 0.6713 0.062 Uiso 1 1 calc R
H52B H 0.4256 0.9774 0.7565 0.062 Uiso 1 1 calc R
H52C H 0.4164 0.8609 0.7428 0.062 Uiso 1 1 calc R
C53 C 0.5824(4) 0.8604(4) 0.8864(2) 0.0373(10) Uani 1 1 d .
H53A H 0.5410 0.7998 0.8974 0.056 Uiso 1 1 calc R
H53B H 0.5348 0.9174 0.9137 0.056 Uiso 1 1 calc R
H53C H 0.6583 0.8509 0.9076 0.056 Uiso 1 1 calc R
C54 C 0.7032(4) 0.9900(4) 0.7523(3) 0.0508(13) Uani 1 1 d .
H54A H 0.7794 0.9710 0.7714 0.076 Uiso 1 1 calc R
H54B H 0.6654 1.0498 0.7814 0.076 Uiso 1 1 calc R
H54C H 0.7153 1.0045 0.6929 0.076 Uiso 1 1 calc R

loop_
_atom_site_aniso_label
_atom_site_aniso_U_11
_atom_site_aniso_U_22
_atom_site_aniso_U_33
_atom_site_aniso_U_23
_atom_site_aniso_U_13
_atom_site_aniso_U_12
Pt1 0.01824(7) 0.01446(8) 0.01773(7) -0.00032(5) -0.00338(5) -0.00130(5)
Pt2 0.01865(7) 0.01318(8) 0.01816(7) -0.00063(5) -0.00375(5) -0.00088(5)
Si1 0.0219(5) 0.0267(6) 0.0261(5) 0.0050(4) -0.0070(4) -0.0034(4)
Si2 0.0267(5) 0.0165(6) 0.0246(5) -0.0019(4) 0.0014(4) -0.0018(4)
O1 0.0502(18) 0.043(2) 0.0255(14) 0.0110(13) -0.0053(13) -0.0152(15)
O2 0.0451(18) 0.052(2) 0.0258(14) 0.0050(14) -0.0095(13) -0.0004(16)
O3 0.0420(17) 0.039(2) 0.0270(14) 0.0000(13) 0.0053(12) -0.0011(14)
O4 0.0423(18) 0.044(2) 0.0342(15) -0.0022(14) -0.0041(13) 0.0190(15)
N1 0.0250(16) 0.0178(17) 0.0204(14) -0.0007(12) -0.0076(12) 0.0011(13)
N2 0.0237(16) 0.0219(18) 0.0244(15) -0.0007(13) 0.0023(12) 0.0012(13)
N3 0.0199(15) 0.0190(17) 0.0216(14) -0.0050(12) -0.0018(11) 0.0032(12)
N4 0.0390(19) 0.0220(19) 0.0242(16) 0.0029(13) -0.0001(14) 0.0004(15)
C1 0.0170(17) 0.0146(19) 0.0267(18) -0.0030(14) -0.0032(14) 0.0024(14)
C2 0.0171(17) 0.0170(19) 0.0255(18) -0.0033(14) 0.0037(13) -0.0011(14)
C3 0.027(2) 0.022(2) 0.0236(18) -0.0022(15) 0.0023(15) -0.0015(16)
C4 0.0193(18) 0.025(2) 0.037(2) -0.0054(17) 0.0061(15) -0.0034(16)
C5 0.0197(19) 0.033(2) 0.034(2) -0.0078(17) -0.0056(15) -0.0005(17)
C6 0.0207(18) 0.024(2) 0.0240(18) -0.0036(15) -0.0012(14) 0.0017(15)
C7 0.0245(19) 0.028(2) 0.0259(18) -0.0019(16) -0.0100(15) -0.0012(16)
C8 0.0234(18) 0.016(2) 0.0267(18) 0.0010(15) -0.0008(14) -0.0016(15)
C9 0.0219(18) 0.025(2) 0.0225(18) 0.0036(15) -0.0062(14) -0.0021(16)
C10 0.028(2) 0.025(2) 0.0299(19) 0.0039(16) -0.0111(16) 0.0003(17)
C11 0.031(2) 0.021(2) 0.035(2) 0.0068(17) -0.0077(16) -0.0061(17)
C12 0.029(2) 0.035(3) 0.0272(19) 0.0088(18) -0.0057(16) -0.0033(18)
C13 0.040(2) 0.032(3) 0.0226(18) 0.0014(17) -0.0067(16) -0.0093(19)
C14 0.033(2) 0.026(2) 0.0253(19) 0.0010(16) -0.0075(16) -0.0085(17)
C15 0.062(3) 0.056(4) 0.042(3) 0.024(3) -0.011(2) -0.026(3)
C16 0.0268(19) 0.021(2) 0.0226(18) -0.0001(15) 0.0029(15) 0.0014(16)
C17 0.034(2) 0.029(2) 0.0227(18) 0.0020(16) 0.0033(15) -0.0064(18)
C18 0.049(3) 0.032(3) 0.0197(18) 0.0069(17) 0.0006(17) -0.001(2)
C19 0.036(2) 0.039(3) 0.0164(17) 0.0001(16) -0.0029(16) 0.0026(19)
C20 0.030(2) 0.029(2) 0.0270(19) 0.0003(17) -0.0012(16) -0.0019(17)
C21 0.032(2) 0.027(2) 0.0226(18) 0.0055(16) -0.0008(15) -0.0022(17)
C22 0.045(3) 0.060(4) 0.036(2) 0.002(2) -0.024(2) -0.007(2)
C23 0.0213(18) 0.0174(19) 0.0194(16) 0.0005(14) -0.0003(13) -0.0041(14)
C24 0.0215(18) 0.019(2) 0.0210(17) 0.0034(14) -0.0034(14) -0.0023(15)
C25 0.032(2) 0.033(3) 0.038(2) 0.0037(19) -0.0048(18) 0.0092(19)
C26 0.043(2) 0.031(3) 0.038(2) -0.0020(19) -0.0185(19) -0.003(2)
C27 0.027(2) 0.058(4) 0.048(3) 0.016(2) -0.0071(19) -0.012(2)
C28 0.0196(17) 0.0159(19) 0.0236(17) 0.0021(14) -0.0088(14) -0.0006(14)
C29 0.0271(19) 0.0156(19) 0.0217(17) -0.0004(14) -0.0108(14) -0.0007(15)
C30 0.041(2) 0.022(2) 0.0220(18) 0.0023(15) -0.0079(16) -0.0056(18)
C31 0.046(2) 0.018(2) 0.032(2) 0.0061(17) -0.0123(18) -0.0020(18)
C32 0.035(2) 0.015(2) 0.030(2) -0.0013(15) -0.0091(16) 0.0046(16)
C33 0.0208(18) 0.019(2) 0.0257(18) -0.0017(15) -0.0056(14) -0.0022(15)
C34 0.0249(19) 0.021(2) 0.0279(19) -0.0051(15) -0.0064(15) -0.0002(16)
C35 0.0250(19) 0.0143(19) 0.0264(18) 0.0012(14) -0.0045(15) -0.0047(15)
C36 0.0176(17) 0.022(2) 0.0248(18) -0.0033(15) -0.0023(14) 0.0066(15)
C37 0.0200(18) 0.027(2) 0.0289(19) -0.0033(16) -0.0013(15) -0.0020(16)
C38 0.0183(18) 0.025(2) 0.036(2) 0.0007(17) 0.0017(15) 0.0018(16)
C39 0.0199(18) 0.033(2) 0.0280(19) 0.0013(17) 0.0011(15) 0.0046(16)
C40 0.035(2) 0.027(2) 0.0271(19) -0.0067(16) -0.0020(16) -0.0025(18)
C41 0.030(2) 0.022(2) 0.0259(19) -0.0019(15) -0.0011(15) -0.0032(16)
C42 0.046(3) 0.052(3) 0.037(2) 0.009(2) 0.008(2) -0.011(2)
C43 0.032(2) 0.021(2) 0.0251(18) 0.0018(15) 0.0006(15) -0.0057(17)
C44 0.032(2) 0.056(3) 0.026(2) -0.0104(19) -0.0100(17) 0.007(2)
C45 0.036(2) 0.063(4) 0.037(2) -0.005(2) -0.0174(19) 0.018(2)
C46 0.025(2) 0.031(2) 0.030(2) -0.0005(17) 0.0024(15) 0.0051(17)
C47 0.055(3) 0.037(3) 0.024(2) 0.0011(18) -0.0005(19) 0.015(2)
C48 0.059(3) 0.037(3) 0.027(2) 0.0079(19) -0.0014(19) 0.017(2)
C49 0.086(4) 0.066(4) 0.040(3) -0.019(3) -0.011(3) 0.045(3)
C50 0.0231(18) 0.022(2) 0.0182(16) 0.0043(14) -0.0049(14) -0.0026(15)
C51 0.0205(17) 0.018(2) 0.0206(17) 0.0001(14) -0.0014(13) -0.0039(14)
C52 0.038(2) 0.036(3) 0.048(3) -0.005(2) -0.012(2) 0.014(2)
C53 0.045(3) 0.035(3) 0.031(2) -0.0066(18) -0.0011(18) 0.003(2)
C54 0.054(3) 0.021(3) 0.070(3) -0.010(2) 0.025(2) -0.011(2)

loop_
_atom_type_symbol
_atom_type_description
_atom_type_scat_dispersion_real
_atom_type_scat_dispersion_imag
_atom_type_scat_source
C C 0.0033 0.0016 'International Tables Vol C Tables 4.2.6.8 and 6.1.1.4'
H H 0.0000 0.0000 'International Tables Vol C Tables 4.2.6.8 and 6.1.1.4'
N N 0.0061 0.0033 'International Tables Vol C Tables 4.2.6.8 and 6.1.1.4'
O O 0.0106 0.0060 'International Tables Vol C Tables 4.2.6.8 and 6.1.1.4'
Pt Pt -1.7033 8.3905 'International Tables Vol C Tables 4.2.6.8 and 6.1.1.4'
Si Si 0.0817 0.0704 'International Tables Vol C Tables 4.2.6.8 and 6.1.1.4'

loop_
_geom_angle_atom_site_label_1
_geom_angle_atom_site_label_2
_geom_angle_atom_site_label_3
_geom_angle
C23 Pt1 C1 102.20(13)
C23 Pt1 N1 170.93(14)
C1 Pt1 N1 81.01(12)
C23 Pt1 C51 88.51(13)
C1 Pt1 C51 159.78(14)
N1 Pt1 C51 91.07(11)
C23 Pt1 C50 69.88(12)
C1 Pt1 C50 169.52(14)
N1 Pt1 C50 105.81(11)
C51 Pt1 C50 30.30(12)
C23 Pt1 Pt2 49.36(10)
C1 Pt1 Pt2 131.85(10)
N1 Pt1 Pt2 122.37(8)
C51 Pt1 Pt2 67.91(9)
C50 Pt1 Pt2 37.73(9)
C50 Pt2 C28 99.69(14)
C50 Pt2 N3 169.65(13)
C28 Pt2 N3 80.54(13)
C50 Pt2 C24 86.67(13)
C28 Pt2 C24 161.96(12)
N3 Pt2 C24 96.22(12)
C50 Pt2 C23 69.54(13)
C28 Pt2 C23 166.57(13)
N3 Pt2 C23 108.55(12)
C24 Pt2 C23 30.03(11)
C50 Pt2 Pt1 48.71(10)
C28 Pt2 Pt1 128.73(9)
N3 Pt2 Pt1 123.46(8)
C24 Pt2 Pt1 67.73(9)
C23 Pt2 Pt1 38.01(8)
C24 Si1 C26 110.63(18)
C24 Si1 C25 107.01(18)
C26 Si1 C25 112.32(19)
C24 Si1 C27 107.36(17)
C26 Si1 C27 111.2(2)
C25 Si1 C27 108.1(2)
C51 Si2 C53 110.67(18)
C51 Si2 C52 105.19(19)
C53 Si2 C52 111.7(2)
C51 Si2 C54 109.93(19)
C53 Si2 C54 109.1(2)
C52 Si2 C54 110.2(2)
C12 O1 C15 117.8(3)
C19 O2 C22 117.1(3)
C39 O3 C42 117.9(3)
C46 O4 C49 117.3(3)
C7 N1 C9 119.0(3)
C7 N1 Pt1 112.9(2)
C9 N1 Pt1 127.8(2)
C8 N2 C16 118.8(3)
C34 N3 C36 118.9(3)
C34 N3 Pt2 113.7(2)
C36 N3 Pt2 127.2(2)
C35 N4 C43 118.4(3)
C2 C1 C6 115.7(3)
C2 C1 Pt1 132.2(2)
C6 C1 Pt1 111.9(2)
C3 C2 C1 120.1(3)
C3 C2 C8 116.4(3)
C1 C2 C8 123.5(3)
C4 C3 C2 122.3(3)
C4 C3 H3 118.8
C2 C3 H3 118.8
C5 C4 C3 118.9(3)
C5 C4 H4 120.5
C3 C4 H4 120.5
C4 C5 C6 119.2(3)
C4 C5 H5 120.4
C6 C5 H5 120.4
C5 C6 C1 123.8(3)
C5 C6 C7 120.7(3)
C1 C6 C7 115.4(3)
N1 C7 C6 118.6(3)
N1 C7 H7 120.7
C6 C7 H7 120.7
N2 C8 C2 121.3(3)
N2 C8 H8 119.3
C2 C8 H8 119.3
C10 C9 C14 119.5(3)
C10 C9 N1 119.9(3)
C14 C9 N1 120.5(3)
C9 C10 C11 120.6(4)
C9 C10 H10 119.7
C11 C10 H10 119.7
C12 C11 C10 119.4(4)
C12 C11 H11 120.3
C10 C11 H11 120.3
O1 C12 C13 115.5(4)
O1 C12 C11 124.4(4)
C13 C12 C11 120.1(3)
C14 C13 C12 120.6(4)
C14 C13 H13 119.7
C12 C13 H13 119.7
C13 C14 C9 119.8(4)
C13 C14 H14 120.1
C9 C14 H14 120.1
O1 C15 H15A 109.5
O1 C15 H15B 109.5
H15A C15 H15B 109.5
O1 C15 H15C 109.5
H15A C15 H15C 109.5
H15B C15 H15C 109.5
C21 C16 C17 117.6(3)
C21 C16 N2 125.1(3)
C17 C16 N2 117.3(3)
C18 C17 C16 121.1(4)
C18 C17 H17 119.5
C16 C17 H17 119.5
C17 C18 C19 120.5(3)
C17 C18 H18 119.7
C19 C18 H18 119.7
O2 C19 C18 116.2(3)
O2 C19 C20 124.4(4)
C18 C19 C20 119.4(3)
C19 C20 C21 119.7(4)
C19 C20 H20 120.1
C21 C20 H20 120.1
C16 C21 C20 121.5(3)
C16 C21 H21 119.3
C20 C21 H21 119.3
O2 C22 H22A 109.5
O2 C22 H22B 109.5
H22A C22 H22B 109.5
O2 C22 H22C 109.5
H22A C22 H22C 109.5
H22B C22 H22C 109.5
C24 C23 Pt1 161.7(3)
C24 C23 Pt2 72.2(2)
Pt1 C23 Pt2 92.63(12)
C23 C24 Si1 158.1(3)
C23 C24 Pt2 77.8(2)
Si1 C24 Pt2 113.78(16)
Si1 C25 H25A 109.5
Si1 C25 H25B 109.5
H25A C25 H25B 109.5
Si1 C25 H25C 109.5
H25A C25 H25C 109.5
H25B C25 H25C 109.5
Si1 C26 H26A 109.5
Si1 C26 H26B 109.5
H26A C26 H26B 109.5
Si1 C26 H26C 109.5
H26A C26 H26C 109.5
H26B C26 H26C 109.5
Si1 C27 H27A 109.5
Si1 C27 H27B 109.5
H27A C27 H27B 109.5
Si1 C27 H27C 109.5
H27A C27 H27C 109.5
H27B C27 H27C 109.5
C29 C28 C33 116.7(3)
C29 C28 Pt2 130.6(3)
C33 C28 Pt2 112.6(2)
C28 C29 C30 119.3(4)
C28 C29 C35 122.6(3)
C30 C29 C35 117.8(3)
C31 C30 C29 122.3(4)
C31 C30 H30 118.8
C29 C30 H30 118.8
C30 C31 C32 119.6(4)
C30 C31 H31 120.2
C32 C31 H31 120.2
C33 C32 C31 118.5(4)
C33 C32 H32 120.8
C31 C32 H32 120.8
C32 C33 C28 123.3(3)
C32 C33 C34 121.2(4)
C28 C33 C34 115.5(3)
N3 C34 C33 117.0(4)
N3 C34 H34 121.5
C33 C34 H34 121.5
N4 C35 C29 123.1(3)
N4 C35 H35 118.4
C29 C35 H35 118.4
C37 C36 C41 119.6(3)
C37 C36 N3 119.1(3)
C41 C36 N3 121.2(3)
C36 C37 C38 120.8(4)
C36 C37 H37 119.6
C38 C37 H37 119.6
C39 C38 C37 119.5(4)
C39 C38 H38 120.3
C37 C38 H38 120.3
O3 C39 C38 124.6(4)
O3 C39 C40 115.2(4)
C38 C39 C40 120.1(3)
C39 C40 C41 119.7(4)
C39 C40 H40 120.1
C41 C40 H40 120.1
C36 C41 C40 120.2(4)
C36 C41 H41 119.9
C40 C41 H41 119.9
O3 C42 H42A 109.5
O3 C42 H42B 109.5
H42A C42 H42B 109.5
O3 C42 H42C 109.5
H42A C42 H42C 109.5
H42B C42 H42C 109.5
C48 C43 C44 116.8(4)
C48 C43 N4 119.3(3)
C44 C43 N4 124.0(3)
C45 C44 C43 120.8(4)
C45 C44 H44 119.6
C43 C44 H44 119.6
C46 C45 C44 121.1(4)
C46 C45 H45 119.4
C44 C45 H45 119.4
C47 C46 C45 119.5(4)
C47 C46 O4 124.7(4)
C45 C46 O4 115.8(4)
C46 C47 C48 119.6(4)
C46 C47 H47 120.2
C48 C47 H47 120.2
C43 C48 C47 122.2(4)
C43 C48 H48 118.9
C47 C48 H48 118.9
O4 C49 H49A 109.5
O4 C49 H49B 109.5
H49A C49 H49B 109.5
O4 C49 H49C 109.5
H49A C49 H49C 109.5
H49B C49 H49C 109.5
C51 C50 Pt2 165.0(3)
C51 C50 Pt1 72.8(2)
Pt2 C50 Pt1 93.57(14)
C50 C51 Si2 159.5(3)
C50 C51 Pt1 76.9(2)
Si2 C51 Pt1 119.76(17)
Si2 C52 H52A 109.5
Si2 C52 H52B 109.5
H52A C52 H52B 109.5
Si2 C52 H52C 109.5
H52A C52 H52C 109.5
H52B C52 H52C 109.5
Si2 C53 H53A 109.5
Si2 C53 H53B 109.5
H53A C53 H53B 109.5
Si2 C53 H53C 109.5
H53A C53 H53C 109.5
H53B C53 H53C 109.5
Si2 C54 H54A 109.5
Si2 C54 H54B 109.5
H54A C54 H54B 109.5
Si2 C54 H54C 109.5
H54A C54 H54C 109.5
H54B C54 H54C 109.5

loop_
_geom_bond_atom_site_label_1
_geom_bond_atom_site_label_2
_geom_bond_distance
Pt1 C23 1.945(3)
Pt1 C1 2.018(3)
Pt1 N1 2.087(3)
Pt1 C51 2.330(3)
Pt1 C50 2.376(3)
Pt1 Pt2 3.15573(19)
Pt2 C50 1.935(4)
Pt2 C28 2.010(3)
Pt2 N3 2.090(3)
Pt2 C24 2.335(3)
Pt2 C23 2.397(3)
Si1 C24 1.845(3)
Si1 C26 1.851(4)
Si1 C25 1.864(4)
Si1 C27 1.867(4)
Si2 C51 1.845(4)
Si2 C53 1.855(4)
Si2 C52 1.861(4)
Si2 C54 1.862(4)
O1 C12 1.369(4)
O1 C15 1.425(5)
O2 C19 1.370(4)
O2 C22 1.430(5)
O3 C39 1.370(4)
O3 C42 1.420(5)
O4 C46 1.377(5)
O4 C49 1.404(5)
N1 C7 1.283(5)
N1 C9 1.439(4)
N2 C8 1.287(4)
N2 C16 1.420(4)
N3 C34 1.296(5)
N3 C36 1.446(4)
N4 C35 1.274(5)
N4 C43 1.410(5)
C1 C2 1.415(5)
C1 C6 1.416(5)
C2 C3 1.415(5)
C2 C8 1.467(5)
C3 C4 1.387(5)
C3 H3 0.9500
C4 C5 1.382(5)
C4 H4 0.9500
C5 C6 1.404(5)
C5 H5 0.9500
C6 C7 1.437(5)
C7 H7 0.9500
C8 H8 0.9500
C9 C10 1.382(5)
C9 C14 1.405(5)
C10 C11 1.395(5)
C10 H10 0.9500
C11 C12 1.393(6)
C11 H11 0.9500
C12 C13 1.385(6)
C13 C14 1.379(5)
C13 H13 0.9500
C14 H14 0.9500
C15 H15A 0.9800
C15 H15B 0.9800
C15 H15C 0.9800
C16 C21 1.382(5)
C16 C17 1.405(5)
C17 C18 1.375(5)
C17 H17 0.9500
C18 C19 1.379(6)
C18 H18 0.9500
C19 C20 1.389(5)
C20 C21 1.391(5)
C20 H20 0.9500
C21 H21 0.9500
C22 H22A 0.9800
C22 H22B 0.9800
C22 H22C 0.9800
C23 C24 1.228(5)
C25 H25A 0.9800
C25 H25B 0.9800
C25 H25C 0.9800
C26 H26A 0.9800
C26 H26B 0.9800
C26 H26C 0.9800
C27 H27A 0.9800
C27 H27B 0.9800
C27 H27C 0.9800
C28 C29 1.408(5)
C28 C33 1.416(5)
C29 C30 1.410(5)
C29 C35 1.464(5)
C30 C31 1.373(6)
C30 H30 0.9500
C31 C32 1.394(5)
C31 H31 0.9500
C32 C33 1.392(5)
C32 H32 0.9500
C33 C34 1.451(5)
C34 H34 0.9500
C35 H35 0.9500
C36 C37 1.379(5)
C36 C41 1.383(5)
C37 C38 1.386(5)
C37 H37 0.9500
C38 C39 1.385(6)
C38 H38 0.9500
C39 C40 1.388(6)
C40 C41 1.390(5)
C40 H40 0.9500
C41 H41 0.9500
C42 H42A 0.9800
C42 H42B 0.9800
C42 H42C 0.9800
C43 C48 1.386(6)
C43 C44 1.396(5)
C44 C45 1.378(6)
C44 H44 0.9500
C45 C46 1.372(6)
C45 H45 0.9500
C46 C47 1.366(5)
C47 C48 1.390(6)
C47 H47 0.9500
C48 H48 0.9500
C49 H49A 0.9800
C49 H49B 0.9800
C49 H49C 0.9800
C50 C51 1.231(5)
C52 H52A 0.9800
C52 H52B 0.9800
C52 H52C 0.9800
C53 H53A 0.9800
C53 H53B 0.9800
C53 H53C 0.9800
C54 H54A 0.9800
C54 H54B 0.9800
C54 H54C 0.9800

loop_
_geom_torsion_atom_site_label_1
_geom_torsion_atom_site_label_2
_geom_torsion_atom_site_label_3
_geom_torsion_atom_site_label_4
_geom_torsion
C23 Pt1 Pt2 C50 -111.62(19)
C1 Pt1 Pt2 C50 -178.37(17)
N1 Pt1 Pt2 C50 73.01(16)
C51 Pt1 Pt2 C50 -3.49(16)
C23 Pt1 Pt2 C28 -176.96(19)
C1 Pt1 Pt2 C28 116.29(18)
N1 Pt1 Pt2 C28 7.67(17)
C51 Pt1 Pt2 C28 -68.83(16)
C50 Pt1 Pt2 C28 -65.34(18)
C23 Pt1 Pt2 N3 76.92(16)
C1 Pt1 Pt2 N3 10.17(15)
N1 Pt1 Pt2 N3 -98.45(13)
C51 Pt1 Pt2 N3 -174.94(12)
C50 Pt1 Pt2 N3 -171.46(15)
C23 Pt1 Pt2 C24 -5.59(17)
C1 Pt1 Pt2 C24 -72.33(16)
N1 Pt1 Pt2 C24 179.05(14)
C51 Pt1 Pt2 C24 102.55(13)
C50 Pt1 Pt2 C24 106.04(16)
C1 Pt1 Pt2 C23 -66.75(19)
N1 Pt1 Pt2 C23 -175.37(17)
C51 Pt1 Pt2 C23 108.13(16)
C50 Pt1 Pt2 C23 111.62(19)
C1 Pt1 N1 C7 -2.3(3)
C51 Pt1 N1 C7 -163.6(3)
C50 Pt1 N1 C7 169.6(3)
Pt2 Pt1 N1 C7 132.1(3)
C1 Pt1 N1 C9 -175.6(3)
C51 Pt1 N1 C9 23.1(3)
C50 Pt1 N1 C9 -3.7(3)
Pt2 Pt1 N1 C9 -41.2(3)
C50 Pt2 N3 C34 84.6(7)
C28 Pt2 N3 C34 -7.6(2)
C24 Pt2 N3 C34 -169.6(2)
C23 Pt2 N3 C34 162.2(2)
Pt1 Pt2 N3 C34 123.0(2)
C50 Pt2 N3 C36 -89.6(7)
C28 Pt2 N3 C36 178.2(3)
C24 Pt2 N3 C36 16.1(3)
C23 Pt2 N3 C36 -12.0(3)
Pt1 Pt2 N3 C36 -51.2(3)
C23 Pt1 C1 C2 14.7(4)
N1 Pt1 C1 C2 -174.0(4)
C51 Pt1 C1 C2 -106.0(4)
C50 Pt1 C1 C2 54.7(9)
Pt2 Pt1 C1 C2 60.2(4)
C23 Pt1 C1 C6 -171.5(3)
N1 Pt1 C1 C6 -0.1(3)
C51 Pt1 C1 C6 67.8(5)
C50 Pt1 C1 C6 -131.5(6)
Pt2 Pt1 C1 C6 -126.0(2)
C6 C1 C2 C3 -0.1(5)
Pt1 C1 C2 C3 173.6(3)
C6 C1 C2 C8 -176.4(3)
Pt1 C1 C2 C8 -2.8(6)
C1 C2 C3 C4 1.3(6)
C8 C2 C3 C4 178.0(4)
C2 C3 C4 C5 -1.4(6)
C3 C4 C5 C6 0.2(6)
C4 C5 C6 C1 1.1(6)
C4 C5 C6 C7 -177.2(4)
C2 C1 C6 C5 -1.1(6)
Pt1 C1 C6 C5 -176.1(3)
C2 C1 C6 C7 177.2(3)
Pt1 C1 C6 C7 2.3(4)
C9 N1 C7 C6 178.3(3)
Pt1 N1 C7 C6 4.3(5)
C5 C6 C7 N1 173.9(4)
C1 C6 C7 N1 -4.5(6)
C16 N2 C8 C2 -178.7(3)
C3 C2 C8 N2 16.6(5)
C1 C2 C8 N2 -167.0(4)
C7 N1 C9 C10 -135.2(4)
Pt1 N1 C9 C10 37.8(5)
C7 N1 C9 C14 44.3(5)
Pt1 N1 C9 C14 -142.8(3)
C14 C9 C10 C11 -0.6(6)
N1 C9 C10 C11 178.9(3)
C9 C10 C11 C12 0.0(6)
C15 O1 C12 C13 -179.6(4)
C15 O1 C12 C11 0.8(6)
C10 C11 C12 O1 179.7(4)
C10 C11 C12 C13 0.0(6)
O1 C12 C13 C14 -179.1(4)
C11 C12 C13 C14 0.5(6)
C12 C13 C14 C9 -1.1(6)
C10 C9 C14 C13 1.1(6)
N1 C9 C14 C13 -178.4(4)
C8 N2 C16 C21 -32.0(6)
C8 N2 C16 C17 148.4(4)
C21 C16 C17 C18 3.0(6)
N2 C16 C17 C18 -177.3(4)
C16 C17 C18 C19 -2.1(7)
C22 O2 C19 C18 -178.7(4)
C22 O2 C19 C20 1.3(6)
C17 C18 C19 O2 178.8(4)
C17 C18 C19 C20 -1.3(7)
O2 C19 C20 C21 -176.4(4)
C18 C19 C20 C21 3.7(6)
C17 C16 C21 C20 -0.6(6)
N2 C16 C21 C20 179.8(4)
C19 C20 C21 C16 -2.8(6)
C1 Pt1 C23 C24 168.7(10)
C51 Pt1 C23 C24 -28.6(10)
C50 Pt1 C23 C24 -4.2(10)
Pt2 Pt1 C23 C24 33.1(10)
C1 Pt1 C23 Pt2 135.56(13)
C51 Pt1 C23 Pt2 -61.75(12)
C50 Pt1 C23 Pt2 -37.29(11)
C50 Pt2 C23 C24 -121.4(3)
C28 Pt2 C23 C24 -159.4(5)
N3 Pt2 C23 C24 69.4(3)
Pt1 Pt2 C23 C24 -169.6(3)
C50 Pt2 C23 Pt1 48.20(14)
C28 Pt2 C23 Pt1 10.3(6)
N3 Pt2 C23 Pt1 -121.00(12)
C24 Pt2 C23 Pt1 169.6(3)
Pt1 C23 C24 Si1 89.5(13)
Pt2 C23 C24 Si1 124.5(8)
Pt1 C23 C24 Pt2 -35.0(10)
C26 Si1 C24 C23 157.4(8)
C25 Si1 C24 C23 34.8(8)
C27 Si1 C24 C23 -81.1(8)
C26 Si1 C24 Pt2 -84.2(2)
C25 Si1 C24 Pt2 153.13(19)
C27 Si1 C24 Pt2 37.2(3)
C50 Pt2 C24 C23 53.2(2)
C28 Pt2 C24 C23 164.7(4)
N3 Pt2 C24 C23 -116.8(2)
Pt1 Pt2 C24 C23 6.9(2)
C50 Pt2 C24 Si1 -107.1(2)
C28 Pt2 C24 Si1 4.3(6)
N3 Pt2 C24 Si1 82.84(19)
C23 Pt2 C24 Si1 -160.4(4)
Pt1 Pt2 C24 Si1 -153.5(2)
C50 Pt2 C28 C29 20.9(3)
N3 Pt2 C28 C29 -169.6(3)
C24 Pt2 C28 C29 -88.6(5)
C23 Pt2 C28 C29 56.7(7)
Pt1 Pt2 C28 C29 64.8(3)
C50 Pt2 C28 C33 -163.0(2)
N3 Pt2 C28 C33 6.5(2)
C24 Pt2 C28 C33 87.5(5)
C23 Pt2 C28 C33 -127.2(5)
Pt1 Pt2 C28 C33 -119.2(2)
C33 C28 C29 C30 5.2(5)
Pt2 C28 C29 C30 -178.9(3)
C33 C28 C29 C35 -169.5(3)
Pt2 C28 C29 C35 6.4(5)
C28 C29 C30 C31 -1.6(5)
C35 C29 C30 C31 173.3(3)
C29 C30 C31 C32 -2.4(6)
C30 C31 C32 C33 2.5(6)
C31 C32 C33 C28 1.4(5)
C31 C32 C33 C34 -175.3(3)
C29 C28 C33 C32 -5.2(5)
Pt2 C28 C33 C32 178.2(3)
C29 C28 C33 C34 171.6(3)
Pt2 C28 C33 C34 -5.0(4)
C36 N3 C34 C33 -178.3(3)
Pt2 N3 C34 C33 7.0(4)
C32 C33 C34 N3 175.5(3)
C28 C33 C34 N3 -1.5(5)
C43 N4 C35 C29 -173.2(3)
C28 C29 C35 N4 -175.0(3)
C30 C29 C35 N4 10.2(5)
C34 N3 C36 C37 -133.7(4)
Pt2 N3 C36 C37 40.3(4)
C34 N3 C36 C41 47.7(5)
Pt2 N3 C36 C41 -138.4(3)
C41 C36 C37 C38 0.8(6)
N3 C36 C37 C38 -177.9(3)
C36 C37 C38 C39 0.8(6)
C42 O3 C39 C38 -0.2(6)
C42 O3 C39 C40 179.3(4)
C37 C38 C39 O3 177.4(3)
C37 C38 C39 C40 -2.1(6)
O3 C39 C40 C41 -177.8(3)
C38 C39 C40 C41 1.7(6)
C37 C36 C41 C40 -1.2(6)
N3 C36 C41 C40 177.4(3)
C39 C40 C41 C36 0.0(6)
C35 N4 C43 C48 -149.3(4)
C35 N4 C43 C44 31.9(6)
C48 C43 C44 C45 2.4(7)
N4 C43 C44 C45 -178.7(4)
C43 C44 C45 C46 -0.9(7)
C44 C45 C46 C47 -0.8(7)
C44 C45 C46 O4 179.2(4)
C49 O4 C46 C47 16.3(7)
C49 O4 C46 C45 -163.6(5)
C45 C46 C47 C48 0.7(7)
O4 C46 C47 C48 -179.2(4)
C44 C43 C48 C47 -2.5(7)
N4 C43 C48 C47 178.6(4)
C46 C47 C48 C43 0.9(8)
C28 Pt2 C50 C51 158.4(11)
N3 Pt2 C50 C51 67.9(14)
C24 Pt2 C50 C51 -38.6(12)
C23 Pt2 C50 C51 -13.3(11)
Pt1 Pt2 C50 C51 24.3(11)
C28 Pt2 C50 Pt1 134.01(12)
N3 Pt2 C50 Pt1 43.6(7)
C24 Pt2 C50 Pt1 -62.99(12)
C23 Pt2 C50 Pt1 -37.66(10)
C23 Pt1 C50 C51 -124.9(3)
C1 Pt1 C50 C51 -166.9(6)
N1 Pt1 C50 C51 63.5(2)
Pt2 Pt1 C50 C51 -173.6(3)
C23 Pt1 C50 Pt2 48.71(14)
C1 Pt1 C50 Pt2 6.7(7)
N1 Pt1 C50 Pt2 -122.91(13)
C51 Pt1 C50 Pt2 173.6(3)
Pt2 C50 C51 Si2 120.7(11)
Pt1 C50 C51 Si2 146.2(8)
Pt2 C50 C51 Pt1 -25.5(11)
C53 Si2 C51 C50 95.0(8)
C52 Si2 C51 C50 -25.8(9)
C54 Si2 C51 C50 -144.4(8)
C53 Si2 C51 Pt1 -123.6(2)
C52 Si2 C51 Pt1 115.6(2)
C54 Si2 C51 Pt1 -3.0(3)
C23 Pt1 C51 C50 50.4(2)
C1 Pt1 C51 C50 173.1(3)
N1 Pt1 C51 C50 -120.5(2)
Pt2 Pt1 C51 C50 4.23(19)
C23 Pt1 C51 Si2 -116.6(2)
C1 Pt1 C51 Si2 6.1(5)
N1 Pt1 C51 Si2 72.43(18)
C50 Pt1 C51 Si2 -167.0(3)
Pt2 Pt1 C51 Si2 -162.80(19)
